data_1528333
loop_
_publ_author_name
'Bao Songsong'
'Wang Tianwei'
'Li Yizhi'
'Zheng Limin'

_publ_section_title
;
 Metal phosphonates based on aminomethylenediphosphonate: syntheses and
 characterization of Na4 Zn {N H3 C H (P O3)2}2.4H2 O, Ni {N H3 C H (P O3
 H)2}2.xH2 O and Na Ni2 {N H3 C H (P O3) (P O3 H0.5)}2 (H2 O)2.2H2 O
;
_journal_name_full 'Journal of Solid State Chemistry'
_journal_page_first 413
_journal_page_last 420
_journal_volume 179
_journal_year 2006
_chemical_formula_sum 'C2 H16 N2 Na4 O16 P4 Zn'
_chemical_name_systematic 'Na4 Zn (N H3 C H (P O3)2)2 (H2 O)4'
_space_group_IT_number 2
_symmetry_space_group_name_Hall '-P 1'
_symmetry_space_group_name_H-M 'P -1'
_cell_angle_alpha 92.422
_cell_angle_beta 92.687
_cell_angle_gamma 93.926
_cell_formula_units_Z 1
_cell_length_a 5.5508
_cell_length_b 6.1663
_cell_length_c 12.424
_cell_volume 423.342
_citation_journal_id_ASTM JSSCBI
_cod_data_source_file BaoSongsong_JSSCBI_2006_915.cif
_cod_data_source_block C2H16N2Na4O16P4Zn1
_cod_original_cell_volume 423.3417
_cod_original_formula_sum 'C2 H16 N2 Na4 O16 P4 Zn1'
_cod_database_code 1528333

loop_
_symmetry_equiv_pos_as_xyz
x,y,z
-x,-y,-z

loop_
_atom_site_label
_atom_site_type_symbol
_atom_site_fract_x
_atom_site_fract_y
_atom_site_fract_z
_atom_site_occupancy
_atom_site_U_iso_or_equiv
O8 O-2 -0.2085 -0.1834 0.0595 1 0.0
C1 C+2 0.0478 0.5552 0.2913 1 0.0
H1 H+1 0.0033 0.8642 0.3269 1 0.0
O1 O-2 0.4928 0.677 0.3586 1 0.0
H3 H+1 0.0816 0.7498 0.4224 1 0.0
O3 O-2 0.3655 0.7968 0.1766 1 0.0
H6 H+1 -0.2783 0.308 -0.0196 1 0.0
O6 O-2 -0.2066 0.3215 0.4358 1 0.0
Zn1 Zn+2 0.5 0.5 0.5 1 0.0
H4 H-1 -0.0614 0.5443 0.2267 1 0.0
O4 O-2 0.243 0.271 0.4269 1 0.0
H7 H+1 -0.1885 -0.3262 0.049 1 0.0
Na2 Na+1 0.1102 0.0967 0.11458 1 0.0
H5 H+1 -0.3269 0.3566 0.1004 1 0.0
P1 P+4 0.3563 0.6044 0.25078 1 0.0
P2 P+4 0.0066 0.3022 0.36417 1 0.0
Na1 Na+1 0.5147 0.0905 0.3131 1 0.0
O7 O-2 -0.221 0.3463 0.048 1 0.0
O5 O-2 -0.0501 0.1253 0.2768 1 0.0
N1 N-3 -0.0163 0.7404 0.3623 1 0.0
O2 O-2 0.4271 0.3955 0.1985 1 0.0
H2 H+1 -0.1711 0.7204 0.3805 1 0.0
H8 H+1 -0.3392 -0.1437 0.0937 1 0.0
